data_2106164
loop_
_publ_author_name
'Stadelmaier, H.H.'
'Schoebel, J.D.'
'Jones, R.A.'
'Shumaker, C.A.'

_publ_section_title
;
 The crystal structure of stoichiometric Co In3
;
_journal_name_full 'Acta Crystallographica B (24,1968-38,1982)'
_journal_page_first 2926
_journal_page_last 2929
_journal_volume 29
_journal_year 1973
_chemical_formula_sum 'Co In3'
_space_group_IT_number 127
_symmetry_space_group_name_Hall '-P 4 2ab'
_symmetry_space_group_name_H-M 'P 4/m b m'
_cell_angle_alpha 90
_cell_angle_beta 90
_cell_angle_gamma 90
_cell_formula_units_Z 2
_cell_length_a 6.83
_cell_length_b 6.83
_cell_length_c 3.547
_cell_volume 165.464
_citation_journal_id_ASTM ACBCAR
_cod_data_source_file Stadelmaier_ACBCAR_1973_1078.cif
_cod_data_source_block Co1In3
_cod_original_cell_volume 165.4636
_cod_original_formula_sum 'Co1 In3'
_cod_database_code 2106164

loop_
_symmetry_equiv_pos_as_xyz
x,y,z
-y,x,z
-x,-y,z
y,-x,z
x+1/2,-y+1/2,-z
y+1/2,x+1/2,-z
-x+1/2,y+1/2,-z
-y+1/2,-x+1/2,-z
-x,-y,-z
y,-x,-z
x,y,-z
-y,x,-z
-x-1/2,y-1/2,z
-y-1/2,-x-1/2,z
x-1/2,-y-1/2,z
y-1/2,x-1/2,z

loop_
_atom_site_label
_atom_site_type_symbol
_atom_site_fract_x
_atom_site_fract_y
_atom_site_fract_z
_atom_site_occupancy
_atom_site_U_iso_or_equiv
In1 In 0 0 0 1 0.0
In2 In 0.3458 0.8458 0.5 1 0.0
Co1 Co 0.1499 0.6499 0 0.5 0.0
